data_2227977
loop_
_publ_author_name
'Wang, Gai-Gai'
'Zhao, Hong'

_publ_section_title
;
 2-(4-Ethoxycarbonyl-5-methyl-1<i>H</i>-1,2,3-triazol-1-yl)acetic acid
 monohydrate
;
_journal_coeditor_code RZ2507
_journal_issue 11
_journal_name_full 'Acta Crystallographica Section E'
_journal_page_first o3001
_journal_paper_doi 10.1107/S1600536810043813
_journal_volume 66
_journal_year 2010
_chemical_formula_iupac 'C8 H11 N3 O4, H2 O'
_chemical_formula_moiety 'C8 H11 N3 O4, H2 O'
_chemical_formula_sum 'C8 H13 N3 O5'
_chemical_formula_weight 231.21
_chemical_name_systematic
;
2-(4-Ethoxycarbonyl-5-methyl-1<i>H</i>-1,2,3-triazol-1-yl)acetic acid
monohydrate
;
_space_group_IT_number 15
_symmetry_cell_setting monoclinic
_symmetry_space_group_name_Hall '-C 2yc'
_symmetry_space_group_name_H-M 'C 1 2/c 1'
_atom_sites_solution_hydrogens geom
_atom_sites_solution_primary direct
_atom_sites_solution_secondary difmap
_audit_creation_method SHELXL-97
_cell_angle_alpha 90.00
_cell_angle_beta 92.050(5)
_cell_angle_gamma 90.00
_cell_formula_units_Z 8
_cell_length_a 18.6082(15)
_cell_length_b 8.2295(15)
_cell_length_c 14.986(2)
_cell_measurement_reflns_used 2099
_cell_measurement_temperature 295(2)
_cell_measurement_theta_max 27.45
_cell_measurement_theta_min 2.706
_cell_volume 2293.4(6)
_computing_cell_refinement 'CrystalClear (Rigaku, 2005)'
_computing_data_collection 'CrystalClear (Rigaku, 2005)'
_computing_data_reduction 'CrystalClear (Rigaku, 2005)'
_computing_molecular_graphics 'SHELXTL/PC (Version 5.1; Sheldrick, 2008)'
_computing_publication_material 'SHELXTL/PC (Version 5.1; Sheldrick, 2008)'
_computing_structure_refinement 'SHELXL97 (Sheldrick, 2008)'
_computing_structure_solution 'SHELXS97 (Sheldrick, 2008)'
_diffrn_ambient_temperature 295(2)
_diffrn_detector_area_resol_mean 13.6612
_diffrn_measured_fraction_theta_full 0.997
_diffrn_measured_fraction_theta_max 0.997
_diffrn_measurement_device_type 'Rigaku SCXmini'
_diffrn_measurement_method CCD_Profile_fitting
_diffrn_radiation_monochromator graphite
_diffrn_radiation_source 'fine-focus sealed tube'
_diffrn_radiation_type MoK\a
_diffrn_radiation_wavelength 0.71073
_diffrn_reflns_av_R_equivalents 0.0507
_diffrn_reflns_av_sigmaI/netI 0.0329
_diffrn_reflns_limit_h_max 23
_diffrn_reflns_limit_h_min -23
_diffrn_reflns_limit_k_max 10
_diffrn_reflns_limit_k_min -10
_diffrn_reflns_limit_l_max 19
_diffrn_reflns_limit_l_min -19
_diffrn_reflns_number 10958
_diffrn_reflns_theta_full 26.97
_diffrn_reflns_theta_max 26.97
_diffrn_reflns_theta_min 2.71
_diffrn_standards_number 0
_exptl_absorpt_coefficient_mu 0.112
_exptl_absorpt_correction_T_max 0.970
_exptl_absorpt_correction_T_min 0.960
_exptl_absorpt_correction_type multi-scan
_exptl_absorpt_process_details '(CrystalClear; Rigaku, 2005)'
_exptl_crystal_colour Colourless
_exptl_crystal_density_diffrn 1.339
_exptl_crystal_density_method 'not measured'
_exptl_crystal_description Prism
_exptl_crystal_F_000 976
_exptl_crystal_size_max 0.35
_exptl_crystal_size_mid 0.32
_exptl_crystal_size_min 0.28
_refine_diff_density_max 0.280
_refine_diff_density_min -0.199
_refine_ls_extinction_method none
_refine_ls_goodness_of_fit_ref 1.091
_refine_ls_hydrogen_treatment constr
_refine_ls_matrix_type full
_refine_ls_number_parameters 148
_refine_ls_number_reflns 2490
_refine_ls_number_restraints 0
_refine_ls_restrained_S_all 1.091
_refine_ls_R_factor_all 0.1089
_refine_ls_R_factor_gt 0.0661
_refine_ls_shift/su_max 0.000
_refine_ls_shift/su_mean 0.000
_refine_ls_structure_factor_coef Fsqd
_refine_ls_weighting_details 'calc w=1/[\s^2^(Fo^2^)+(0.0861P)^2^+0.6922P] where P=(Fo^2^+2Fc^2^)/3'
_refine_ls_weighting_scheme calc
_refine_ls_wR_factor_gt 0.1667
_refine_ls_wR_factor_ref 0.1894
_reflns_number_gt 1536
_reflns_number_total 2490
_reflns_threshold_expression I>2\s(I)
_cod_data_source_file rz2507.cif
_cod_data_source_block I
_cod_original_sg_symbol_H-M 'C 2/c'
_cod_database_code 2227977
_cod_database_fobs_code 2227977

loop_
_symmetry_equiv_pos_as_xyz
'x, y, z'
'-x, y, -z+1/2'
'x+1/2, y+1/2, z'
'-x+1/2, y+1/2, -z+1/2'
'-x, -y, -z'
'x, -y, z-1/2'
'-x+1/2, -y+1/2, -z'
'x+1/2, -y+1/2, z-1/2'

loop_
_atom_site_type_symbol
_atom_site_label
_atom_site_fract_x
_atom_site_fract_y
_atom_site_fract_z
_atom_site_U_iso_or_equiv
_atom_site_adp_type
_atom_site_calc_flag
_atom_site_refinement_flags
_atom_site_occupancy
_atom_site_disorder_assembly
_atom_site_disorder_group
C C1 0.81442(14) -0.2524(3) 0.37722(19) 0.0552(6) Uani d . 1 . .
C C2 0.87508(14) -0.2098(3) 0.44180(18) 0.0611(7) Uani d . 1 . .
H H2A 0.8554 -0.1835 0.4991 0.073 Uiso calc R 1 . .
H H2B 0.9059 -0.3041 0.4502 0.073 Uiso calc R 1 . .
C C3 0.90266(14) 0.0868(3) 0.41202(18) 0.0557(6) Uani d . 1 . .
C C4 0.83230(16) 0.1554(4) 0.4359(3) 0.0936(12) Uani d . 1 . .
H H4A 0.7981 0.1402 0.3871 0.140 Uiso calc R 1 . .
H H4B 0.8376 0.2694 0.4481 0.140 Uiso calc R 1 . .
H H4C 0.8156 0.1012 0.4880 0.140 Uiso calc R 1 . .
C C5 0.96537(13) 0.1568(3) 0.38496(18) 0.0542(6) Uani d . 1 . .
C C6 0.98182(15) 0.3313(3) 0.3765(2) 0.0631(7) Uani d . 1 . .
N N1 0.91816(11) -0.0742(2) 0.41279(14) 0.0552(6) Uani d . 1 . .
N N2 0.98618(12) -0.1025(3) 0.38793(17) 0.0658(6) Uani d . 1 . .
N N3 1.01479(11) 0.0386(2) 0.37055(17) 0.0629(6) Uani d . 1 . .
O O1 0.77303(11) -0.3646(2) 0.41090(13) 0.0687(6) Uani d . 1 . .
H H1 0.7401 -0.3861 0.3750 0.103 Uiso calc R 1 . .
O O2 0.80534(12) -0.1933(3) 0.30435(15) 0.0828(7) Uani d . 1 . .
O O3 0.93857(12) 0.4367(2) 0.38956(19) 0.0963(8) Uani d . 1 . .
O O4 1.04841(10) 0.3565(2) 0.35401(16) 0.0787(7) Uani d . 1 . .
O O1W 0.66222(12) 0.5429(3) 0.31857(17) 0.1016(9) Uani d . 1 . .
H H1E 0.6157 0.5328 0.3366 0.152 Uiso d R 1 . .
H H1F 0.6724 0.4673 0.2751 0.152 Uiso d R 1 . .
C C7 1.07274(18) 0.5254(4) 0.3491(3) 0.0975(13) Uani d . 1 . .
H H7A 1.0559 0.5733 0.2931 0.117 Uiso calc R 1 . .
H H7B 1.0531 0.5877 0.3975 0.117 Uiso calc R 1 . .
C C8 1.1478(2) 0.5300(5) 0.3554(4) 0.1357(19) Uani d . 1 . .
H H8A 1.1645 0.4680 0.4063 0.204 Uiso calc R 1 . .
H H8B 1.1635 0.6406 0.3620 0.204 Uiso calc R 1 . .
H H8C 1.1669 0.4846 0.3022 0.204 Uiso calc R 1 . .

loop_
_atom_site_aniso_label
_atom_site_aniso_U_11
_atom_site_aniso_U_22
_atom_site_aniso_U_33
_atom_site_aniso_U_12
_atom_site_aniso_U_13
_atom_site_aniso_U_23
C1 0.0569(15) 0.0444(13) 0.0649(16) -0.0084(11) 0.0111(12) -0.0044(12)
C2 0.0590(16) 0.0525(15) 0.0720(17) -0.0113(12) 0.0030(13) 0.0027(13)
C3 0.0483(14) 0.0482(14) 0.0705(16) -0.0026(11) 0.0034(12) -0.0085(12)
C4 0.0614(19) 0.068(2) 0.154(3) -0.0031(16) 0.031(2) -0.017(2)
C5 0.0462(14) 0.0448(13) 0.0713(16) -0.0019(11) -0.0012(12) -0.0070(12)
C6 0.0556(16) 0.0482(14) 0.085(2) -0.0050(13) -0.0067(14) -0.0044(13)
N1 0.0482(12) 0.0445(11) 0.0729(14) -0.0073(9) 0.0042(10) -0.0021(10)
N2 0.0493(13) 0.0470(12) 0.1013(18) -0.0040(10) 0.0066(12) 0.0008(12)
N3 0.0462(12) 0.0470(12) 0.0956(17) -0.0039(9) 0.0059(11) -0.0033(11)
O1 0.0652(12) 0.0675(12) 0.0739(12) -0.0251(10) 0.0078(9) -0.0006(10)
O2 0.0906(16) 0.0848(15) 0.0724(13) -0.0321(12) -0.0074(11) 0.0157(12)
O3 0.0744(15) 0.0479(11) 0.167(2) 0.0032(11) 0.0108(15) -0.0080(13)
O4 0.0532(11) 0.0499(11) 0.1330(19) -0.0134(9) 0.0037(11) 0.0032(11)
O1W 0.0557(13) 0.122(2) 0.128(2) -0.0154(12) 0.0168(13) -0.0639(16)
C7 0.075(2) 0.0488(17) 0.168(4) -0.0179(15) -0.011(2) 0.014(2)
C8 0.095(3) 0.094(3) 0.216(5) -0.049(2) -0.031(3) 0.050(3)

loop_
_atom_type_symbol
_atom_type_description
_atom_type_scat_dispersion_real
_atom_type_scat_dispersion_imag
_atom_type_scat_source
C C 0.0033 0.0016 'International Tables Vol C Tables 4.2.6.8 and 6.1.1.4'
H H 0.0000 0.0000 'International Tables Vol C Tables 4.2.6.8 and 6.1.1.4'
N N 0.0061 0.0033 'International Tables Vol C Tables 4.2.6.8 and 6.1.1.4'
O O 0.0106 0.0060 'International Tables Vol C Tables 4.2.6.8 and 6.1.1.4'

loop_
_geom_angle_atom_site_label_1
_geom_angle_atom_site_label_2
_geom_angle_atom_site_label_3
_geom_angle_site_symmetry_1
_geom_angle_site_symmetry_3
_geom_angle
_geom_angle_publ_flag
O2 C1 O1 . . 124.6(3) ?
O2 C1 C2 . . 124.7(2) ?
O1 C1 C2 . . 110.7(2) ?
N1 C2 C1 . . 113.4(2) ?
N1 C2 H2A . . 108.9 ?
C1 C2 H2A . . 108.9 ?
N1 C2 H2B . . 108.9 ?
C1 C2 H2B . . 108.9 ?
H2A C2 H2B . . 107.7 ?
N1 C3 C5 . . 103.2(2) ?
N1 C3 C4 . . 124.1(2) ?
C5 C3 C4 . . 132.7(2) ?
C3 C4 H4A . . 109.5 ?
C3 C4 H4B . . 109.5 ?
H4A C4 H4B . . 109.5 ?
C3 C4 H4C . . 109.5 ?
H4A C4 H4C . . 109.5 ?
H4B C4 H4C . . 109.5 ?
N3 C5 C3 . . 109.4(2) ?
N3 C5 C6 . . 122.6(2) ?
C3 C5 C6 . . 127.9(2) ?
O3 C6 O4 . . 124.8(3) ?
O3 C6 C5 . . 123.0(3) ?
O4 C6 C5 . . 112.1(2) ?
N2 N1 C3 . . 111.5(2) ?
N2 N1 C2 . . 118.9(2) ?
C3 N1 C2 . . 129.4(2) ?
N3 N2 N1 . . 107.1(2) ?
N2 N3 C5 . . 108.7(2) ?
C1 O1 H1 . . 109.5 ?
C6 O4 C7 . . 117.3(2) ?
H1E O1W H1F . . 111.4 ?
C8 C7 O4 . . 109.4(3) ?
C8 C7 H7A . . 109.8 ?
O4 C7 H7A . . 109.8 ?
C8 C7 H7B . . 109.8 ?
O4 C7 H7B . . 109.8 ?
H7A C7 H7B . . 108.2 ?
C7 C8 H8A . . 109.5 ?
C7 C8 H8B . . 109.5 ?
H8A C8 H8B . . 109.5 ?
C7 C8 H8C . . 109.5 ?
H8A C8 H8C . . 109.5 ?
H8B C8 H8C . . 109.5 ?

loop_
_geom_bond_atom_site_label_1
_geom_bond_atom_site_label_2
_geom_bond_site_symmetry_2
_geom_bond_distance
_geom_bond_publ_flag
C1 O2 . 1.202(3) ?
C1 O1 . 1.315(3) ?
C1 C2 . 1.502(4) ?
C2 N1 . 1.450(3) ?
C2 H2A . 0.9700 ?
C2 H2B . 0.9700 ?
C3 N1 . 1.356(3) ?
C3 C5 . 1.375(3) ?
C3 C4 . 1.481(4) ?
C4 H4A . 0.9600 ?
C4 H4B . 0.9600 ?
C4 H4C . 0.9600 ?
C5 N3 . 1.361(3) ?
C5 C6 . 1.475(3) ?
C6 O3 . 1.204(3) ?
C6 O4 . 1.312(3) ?
N1 N2 . 1.352(3) ?
N2 N3 . 1.307(3) ?
O1 H1 . 0.8200 ?
O4 C7 . 1.465(3) ?
O1W H1E . 0.9194 ?
O1W H1F . 0.9251 ?
C7 C8 . 1.396(5) ?
C7 H7A . 0.9700 ?
C7 H7B . 0.9700 ?
C8 H8A . 0.9600 ?
C8 H8B . 0.9600 ?
C8 H8C . 0.9600 ?

loop_
_geom_hbond_atom_site_label_D
_geom_hbond_atom_site_label_H
_geom_hbond_atom_site_label_A
_geom_hbond_site_symmetry_A
_geom_hbond_distance_DH
_geom_hbond_distance_HA
_geom_hbond_distance_DA
_geom_hbond_angle_DHA
O1W H1F O2 4_655 0.93 1.84 2.759(3) 175.7
O1W H1E N3 3_455 0.92 1.96 2.879(3) 173.1
O1 H1 O1W 1_545 0.82 1.75 2.558(3) 166.9

loop_
_geom_torsion_atom_site_label_1
_geom_torsion_atom_site_label_2
_geom_torsion_atom_site_label_3
_geom_torsion_atom_site_label_4
_geom_torsion_site_symmetry_1
_geom_torsion_site_symmetry_2
_geom_torsion_site_symmetry_3
_geom_torsion_site_symmetry_4
_geom_torsion
_geom_torsion_publ_flag
O2 C1 C2 N1 . . . . 7.1(4) ?
O1 C1 C2 N1 . . . . -173.6(2) ?
N1 C3 C5 N3 . . . . 0.2(3) ?
C4 C3 C5 N3 . . . . -179.6(3) ?
N1 C3 C5 C6 . . . . -176.4(3) ?
C4 C3 C5 C6 . . . . 3.8(5) ?
N3 C5 C6 O3 . . . . -179.6(3) ?
C3 C5 C6 O3 . . . . -3.4(5) ?
N3 C5 C6 O4 . . . . -0.1(4) ?
C3 C5 C6 O4 . . . . 176.1(3) ?
C5 C3 N1 N2 . . . . 0.1(3) ?
C4 C3 N1 N2 . . . . 179.9(3) ?
C5 C3 N1 C2 . . . . 175.1(3) ?
C4 C3 N1 C2 . . . . -5.1(4) ?
C1 C2 N1 N2 . . . . -110.4(3) ?
C1 C2 N1 C3 . . . . 74.9(3) ?
C3 N1 N2 N3 . . . . -0.4(3) ?
C2 N1 N2 N3 . . . . -176.0(2) ?
N1 N2 N3 C5 . . . . 0.5(3) ?
C3 C5 N3 N2 . . . . -0.4(3) ?
C6 C5 N3 N2 . . . . 176.4(3) ?
O3 C6 O4 C7 . . . . 3.4(5) ?
C5 C6 O4 C7 . . . . -176.1(3) ?
C6 O4 C7 C8 . . . . 159.6(4) ?

loop_
_cod_related_entry_id
_cod_related_entry_database
_cod_related_entry_code
1 ChemSpider 30656301
